data_2300262
loop_
_publ_author_name
'Dittrich, B.'
'H\"ubschle, C. B.'
'Holstein, J. J.'
'Fabbiani, F. P. A.'

_publ_section_title
;
 Towards extracting the charge density from normal-resolution data
;
_journal_coeditor_code HE5445
_journal_issue 6
_journal_name_full 'Journal of Applied Crystallography'
_journal_page_first 1110
_journal_page_last 1121
_journal_paper_doi 10.1107/S0021889809034621
_journal_volume 42
_journal_year 2009
_chemical_compound_source
;
Prof. A. Florence; crystallisation from water
;
_chemical_formula_moiety 'C17 H18 F N3 O3, 6(H2 O)'
_chemical_formula_sum 'C17 H30 F N3 O9'
_chemical_formula_weight 439.44
_chemical_name_systematic
;
1-cyclopropyl-6-fiuoro-4-oxo-7-(1-piperazinyl)-
 1,4-dihydroquinoline-3-carboxylic acid) hexahydrate
;
_space_group_IT_number 2
_symmetry_cell_setting triclinic
_symmetry_space_group_name_Hall '-P 1'
_symmetry_space_group_name_H-M 'P -1'
_atom_sites_solution_primary other
_audit_conform_dict_location ftp://ftp.iucr.org/pub/cif_core.dic
_audit_conform_dict_name cif_core.dic
_audit_conform_dict_version 2.3
_audit_creation_date 01-Apr-04
_audit_creation_method 'XD routine XDCIF'
_cell_angle_alpha 94.182(1)
_cell_angle_beta 100.118(1)
_cell_angle_gamma 91.432(1)
_cell_formula_units_Z 2.0
_cell_length_a 9.5070(1)
_cell_length_b 9.9649(1)
_cell_length_c 11.0233(1)
_cell_measurement_reflns_used 9849
_cell_measurement_temperature 100
_cell_measurement_theta_max 55.5045
_cell_measurement_theta_min 2.613
_cell_volume 1024.568(18)
_computing_cell_refinement 'SAINT (Bruker, 1995-2008)'
_computing_data_collection 'APEX2 (Bruker, 2008)'
_computing_data_reduction 'SAINT (Bruker, 1995-2008)'
_computing_molecular_graphics
;
ORTEP (Burnett & Johnson, 1996)
XDGRAPH, Koritsanszky et al, (2003)
;
_computing_publication_material
;
XDCIF and Encifer
;
_computing_structure_refinement 'Koritsanszky et al, (2003)'
_computing_structure_solution 'known coordinates'
_diffrn_ambient_temperature 120
_diffrn_measured_fraction_theta_full 0.979
_diffrn_measured_fraction_theta_max 0.962
_diffrn_measurement_device_type 'Bruker APEX2'
_diffrn_measurement_method \w
_diffrn_orient_matrix_UB_11 -0.0850156
_diffrn_orient_matrix_UB_12 -0.0264113
_diffrn_orient_matrix_UB_13 -0.0654563
_diffrn_orient_matrix_UB_21 0.0635018
_diffrn_orient_matrix_UB_22 -0.0464574
_diffrn_orient_matrix_UB_23 -0.0517065
_diffrn_orient_matrix_UB_31 -0.0131171
_diffrn_orient_matrix_UB_32 -0.0853637
_diffrn_orient_matrix_UB_33 0.0398452
_diffrn_radiation_monochromator graphite
_diffrn_radiation_source 'Mo microsource'
_diffrn_radiation_type 'Mo K\a'
_diffrn_radiation_wavelength 0.71073
_diffrn_reflns_av_R_equivalents 0.0246
_diffrn_reflns_limit_h_max 21
_diffrn_reflns_limit_h_min -22
_diffrn_reflns_limit_k_max 23
_diffrn_reflns_limit_k_min -23
_diffrn_reflns_limit_l_max 25
_diffrn_reflns_limit_l_min 0
_diffrn_reflns_number 140939
_diffrn_reflns_theta_full 55.5
_diffrn_reflns_theta_max 55.63
_diffrn_reflns_theta_min 2.613
_diffrn_standards_number 0
_exptl_absorpt_coefficient_mu 0.120
_exptl_absorpt_correction_T_max 0.9986
_exptl_absorpt_correction_T_min 0.9666
_exptl_absorpt_correction_type empirical
_exptl_absorpt_process_details 'SADABS (Sheldrick, 1996-2008)'
_exptl_crystal_colour colourless
_exptl_crystal_density_diffrn 1.424
_exptl_crystal_density_method 'not measured'
_exptl_crystal_description plate
_exptl_crystal_F_000 468
_exptl_crystal_size_max 0.17
_exptl_crystal_size_mid 0.08
_exptl_crystal_size_min 0.07
_refine_diff_density_max 0.27
_refine_diff_density_min -0.36
_refine_diff_density_rms 0.038
_refine_ls_extinction_method none
_refine_ls_goodness_of_fit_ref 2.4309
_refine_ls_hydrogen_treatment noref
_refine_ls_matrix_type full
_refine_ls_number_parameters 549
_refine_ls_number_reflns 21377
_refine_ls_number_restraints 0
_refine_ls_R_factor_all 0.0342
_refine_ls_R_factor_gt 0.0195
_refine_ls_shift/su_max 0.0
_refine_ls_structure_factor_coef F
_refine_ls_weighting_details
;
     calc w1 = 1/[s^2^(Fo)]
;
_refine_ls_weighting_scheme calc
_refine_ls_wR_factor_ref 0.0229
_reflns_limit_h_max 21
_reflns_limit_h_min -22
_reflns_limit_k_max 23
_reflns_limit_k_min -23
_reflns_limit_l_max 25
_reflns_limit_l_min 0
_reflns_number_gt 26308
_reflns_number_total 26308
_reflns_threshold_expression F>3(\s)F
_cod_data_source_file he5445.cif
_cod_data_source_block CIPRO
_cod_original_cell_volume 1024.57(2)
_cod_original_sg_symbol_Hall '-P 1 '
_cod_original_sg_symbol_H-M 'P -1 '
_cod_original_formula_sum 'C17 H30 F1 N3 O9'
_cod_database_code 2300262
_cod_database_fobs_code 2300262

loop_
_symmetry_equiv_pos_as_xyz
x,y,z
-x,-y,-z

loop_
_atom_local_axes_atom0
_atom_local_axes_ax1
_atom_local_axes_atom1
_atom_local_axes_atom2
_atom_local_axes_ax2
C(11) Z F(1) C(10) Y
C(7) X O(1) O(2) Y
C(7) X O(2) O(1) Y
DUM1 Z O(3) C(8) Y
DUM2 Z O(41) H(411) Y
DUM3 Z O(51) H(511) Y
DUM4 Z O(61) H(611) Y
DUM5 Z O(71) H(711) Y
DUM6 Z O(81) H(811) Y
DUM7 Z O(91) H(911) Y
DUM8 Z N(1) C(1) Y
DUM9 Z N(2) C(12) Y
DUM* Z N(3) C(14) Y
H(11) X C(1) N(1) Y
DUM* Z C(2) C(1) Y
DUM* Z C(3) C(1) Y
N(1) Z C(4) C(9) Y
C(6) X C(5) N(1) Y
C(5) X C(6) C(7) Y
O(1) X C(7) O(2) Y
C(6) X C(8) C(9) Y
C(4) X C(9) C(8) Y
C(9) X C(10) C(11) Y
C(10) X C(11) C(12) Y
C(11) X C(12) C(17) Y
N(2) Z C(13) C(14) Y
N(3) Z C(14) C(13) Y
N(3) Z C(15) C(16) Y
N(2) Z C(16) C(15) Y
DUM* Z C(17) C(4) Y
N(3) Z H(312) C(14) Y
N(3) Z H(322) C(14) Y
C(1) Z H(11) N(1) Y
C(2) Z H(21) C(1) Y
C(2) Z H(22) C(1) Y
C(3) Z H(31) C(1) Y
C(3) Z H(32) C(1) Y
C(5) Z H(51) N(1) Y
C(10) Z H(101) C(9) Y
C(13) Z H(131) N(2) Y
C(13) Z H(132) N(2) Y
C(14) Z H(141) N(3) Y
C(14) Z H(142) N(3) Y
C(15) Z H(151) N(3) Y
C(15) Z H(152) N(3) Y
C(16) Z H(161) N(2) Y
C(16) Z H(162) N(2) Y
C(17) Z H(171) C(4) Y
O(41) Z H(411) H(412) Y
O(41) Z H(412) H(411) Y
O(51) Z H(511) H(512) Y
O(51) Z H(512) H(511) Y
O(61) Z H(611) H(612) Y
O(61) Z H(612) H(611) Y
O(71) Z H(711) H(712) Y
O(71) Z H(712) H(711) Y
O(81) Z H(811) H(812) Y
O(81) Z H(812) H(811) Y
O(91) Z H(911) H(912) Y
O(91) Z H(912) H(911) Y

loop_
_atom_rho_multipole_coeff_Pv
_atom_rho_multipole_coeff_P00
_atom_rho_multipole_coeff_P11
_atom_rho_multipole_coeff_P1-1
_atom_rho_multipole_coeff_P10
_atom_rho_multipole_coeff_P20
_atom_rho_multipole_coeff_P21
_atom_rho_multipole_coeff_P2-1
_atom_rho_multipole_coeff_P22
_atom_rho_multipole_coeff_P2-2
_atom_rho_multipole_coeff_P30
_atom_rho_multipole_coeff_P31
_atom_rho_multipole_coeff_P3-1
_atom_rho_multipole_coeff_P32
_atom_rho_multipole_coeff_P3-2
_atom_rho_multipole_coeff_P33
_atom_rho_multipole_coeff_P3-3
_atom_rho_multipole_coeff_P40
_atom_rho_multipole_coeff_P41
_atom_rho_multipole_coeff_P4-1
_atom_rho_multipole_coeff_P42
_atom_rho_multipole_coeff_P4-2
_atom_rho_multipole_coeff_P43
_atom_rho_multipole_coeff_P4-3
_atom_rho_multipole_coeff_P44
_atom_rho_multipole_coeff_P4-4
7.263(9) 0 0 0 -0.052(6) -0.079(7) 0 0 0 0 0.015(5) 0 0 0 0 0 0 0.003(7) 0 0 0 0 0 0 0 0
6.348(8) 0 -0.061(5) 0.001(5) 0 -0.034(5) 0 0 -0.053(5) 0.005(5) 0 0.016(4) 0.007(4) 0 0 0.037(4) 0.005(4) 0.010(6) 0 0 -0.009(5) -0.014(5) 0 0 0.016(5) 0.013(5)
6.3481 0 -0.0608 0.0012 0 -0.0336 0 0 -0.0534 0.0045 0 0.0164 0.0068 0 0 0.0373 0.0054 0.01 0 0 -0.0091 -0.0135 0 0 0.0155 0.0131
6.284(12) 0 -0.009(6) -0.069(7) 0 -0.090(8) 0 0 0.056(6) 0.000(7) 0 -0.006(6) 0.035(7) 0 0 -0.004(5) -0.034(6) 0.002(9) 0 0 0.012(8) 0.015(8) 0 0 0.010(7) -0.006(6)
5.846(8) 0 0 0 -0.101(3) -0.008(3) 0 0 0.070(4) 0 -0.063(3) 0 0 -0.028(3) 0 0 0 -0.018(4) 0 0 -0.004(3) 0 0 0 0.007(3) 0
5.8462 0 0 0 -0.1006 -0.0076 0 0 0.0703 0 -0.063 0 0 -0.0275 0 0 0 -0.0182 0 0 -0.0044 0 0 0 0.0066 0
5.8462 0 0 0 -0.1006 -0.0076 0 0 0.0703 0 -0.063 0 0 -0.0275 0 0 0 -0.0182 0 0 -0.0044 0 0 0 0.0066 0
5.8462 0 0 0 -0.1006 -0.0076 0 0 0.0703 0 -0.063 0 0 -0.0275 0 0 0 -0.0182 0 0 -0.0044 0 0 0 0.0066 0
5.8462 0 0 0 -0.1006 -0.0076 0 0 0.0703 0 -0.063 0 0 -0.0275 0 0 0 -0.0182 0 0 -0.0044 0 0 0 0.0066 0
5.8462 0 0 0 -0.1006 -0.0076 0 0 0.0703 0 -0.063 0 0 -0.0275 0 0 0 -0.0182 0 0 -0.0044 0 0 0 0.0066 0
5.100(14) 0 0 0 -0.020(6) -0.015(6) 0 0 0 0 0.038(7) 0 0 0 0 0.014(6) -0.095(6) -0.011(8) 0 0 0 0 0.028(8) -0.016(8) 0 0
5.173(12) 0 0 0 -0.062(6) 0.066(6) 0 0 0 0 -0.056(7) 0 0 0 0 -0.003(6) -0.141(6) 0.012(8) 0 0 0 0 0.012(8) -0.037(8) 0 0
4.937(19) 0 0 0 -0.033(7) 0.002(6) 0 0 0.050(7) 0 0.009(7) 0 0 -0.211(7) 0 0 0 -0.035(9) 0 0 -0.010(8) 0 0 0 0.037(7) 0
4.10(2) 0 0.050(10) -0.040(7) 0 -0.019(8) 0 0 0.062(8) 0.037(7) 0 -0.095(8) -0.157(8) 0 0 0.252(9) -0.052(8) 0.027(11) 0 0 0.037(11) 0.069(10) 0 0 0.023(10) 0.064(10)
4.116(19) 0 0 0 -0.029(6) 0.006(5) 0 0 0.072(6) 0 0.095(6) 0 0 -0.275(7) 0 0 0 -0.068(8) 0 0 -0.006(7) 0 0 0 0.006(7) 0
4.1159 0 0 0 -0.0288 0.0059 0 0 0.0723 0 0.0952 0 0 -0.2749 0 0 0 -0.0676 0 0 -0.0063 0 0 0 0.0064 0
4.066(17) 0 0 0 -0.073(9) 0.026(9) 0 0 -0.173(9) 0 0.289(11) 0 0 0.154(10) 0 0 0 0.067(14) 0 0 0.055(12) 0 0 0 -0.002(11) 0
4.00(2) 0 0.038(9) 0.005(10) 0 -0.198(8) 0 0 0.047(8) 0.043(8) 0 0.031(9) -0.004(8) 0 0 0.298(9) 0.039(8) 0.029(11) 0 0 -0.031(11) -0.014(11) 0 0 -0.068(11) 0.075(11)
3.98(2) 0 0.026(10) 0.022(10) 0 -0.110(9) 0 0 0.028(9) 0.036(9) 0 0.050(9) -0.021(9) 0 0 0.219(10) -0.003(10) 0.028(12) 0 0 0.031(11) 0.006(11) 0 0 0.000(12) 0.062(12)
4.049(17) 0 0.013(7) 0.035(8) 0 -0.279(8) 0 0 0.043(8) -0.071(8) 0 0.006(8) 0.006(8) 0 0 0.340(10) 0.055(8) 0.059(12) 0 0 -0.008(10) 0.013(11) 0 0 -0.008(10) -0.014(13)
4.081(18) 0 -0.021(9) -0.031(9) 0 -0.240(9) 0 0 0.013(8) 0.086(9) 0 0.013(9) 0.032(9) 0 0 0.315(10) -0.055(10) 0.015(12) 0 0 0.025(12) 0.008(12) 0 0 0.049(13) 0.012(13)
4.119(19) 0 -0.010(9) -0.010(10) 0 -0.142(8) 0 0 0.018(8) 0.008(8) 0 0.011(9) 0.006(9) 0 0 0.218(10) 0.024(9) 0.022(12) 0 0 -0.020(11) -0.001(12) 0 0 -0.001(12) -0.013(12)
4.04(2) 0 -0.007(10) 0.020(10) 0 -0.211(9) 0 0 -0.018(9) 0.004(9) 0 0.028(9) 0.016(9) 0 0 0.242(10) 0.005(9) 0.033(12) 0 0 0.033(12) 0.006(11) 0 0 0.001(12) 0.021(11)
3.95(2) 0 0.084(10) 0.107(9) 0 -0.114(9) 0 0 0.060(8) -0.085(9) 0 0.049(9) 0.063(9) 0 0 0.280(10) 0.018(9) 0.027(12) 0 0 0.013(11) -0.004(11) 0 0 -0.029(11) -0.049(12)
4.086(17) 0 0.010(9) 0.069(8) 0 -0.177(8) 0 0 0.000(8) -0.032(8) 0 0.008(9) 0.024(8) 0 0 0.266(9) -0.006(9) 0.049(11) 0 0 -0.037(11) -0.019(11) 0 0 -0.003(11) -0.028(11)
4.024(12) 0 -0.013(3) -0.033(4) -0.057(4) -0.079(4) 0.002(3) 0.025(3) 0.016(4) -0.013(3) 0.255(5) -0.018(4) 0.006(4) 0.002(4) -0.005(4) 0.009(4) -0.203(4) 0.085(6) -0.003(5) -0.012(5) -0.013(5) 0.011(5) -0.001(5) 0.102(6) -0.011(5) -0.008(4)
4.0235 0 -0.0127 -0.0329 -0.0572 -0.079 0.0017 0.0251 0.0157 -0.0128 0.2546 -0.0182 0.0057 0.002 -0.005 0.0094 -0.203 0.0854 -0.0028 -0.0117 -0.0125 0.0112 -0.0011 0.1019 -0.0112 -0.0075
4.0235 0 -0.0127 -0.0329 -0.0572 -0.079 0.0017 0.0251 0.0157 -0.0128 0.2546 -0.0182 0.0057 0.002 -0.005 0.0094 -0.203 0.0854 -0.0028 -0.0117 -0.0125 0.0112 -0.0011 0.1019 -0.0112 -0.0075
4.0235 0 -0.0127 -0.0329 -0.0572 -0.079 0.0017 0.0251 0.0157 -0.0128 0.2546 -0.0182 0.0057 0.002 -0.005 0.0094 -0.203 0.0854 -0.0028 -0.0117 -0.0125 0.0112 -0.0011 0.1019 -0.0112 -0.0075
4.08(2) 0 0 0 0.016(10) 0.122(8) 0 0 -0.111(8) 0 -0.245(10) 0 0 -0.106(9) 0 0 0 0.008(12) 0 0 -0.010(11) 0 0 0 0.007(11) 0
0.763(8) 0 0 0 0.146(7) 0.118(9) 0 0 0 0 0.0327 0 0 0 0 0 0 0.0034 0 0 0 0 0 0 0 0
0.7632 0 0 0 0.1459 0.1181 0 0 0 0 0.0327 0 0 0 0 0 0 0.0034 0 0 0 0 0 0 0 0
0.915(15) 0 0 0 0.145(10) 0.062(13) 0 0 0 0 0.0157 0 0 0 0 0 0 0.0005 0 0 0 0 0 0 0 0
0.919(8) 0 0 0 0.141(5) 0.040(7) 0 0 0 0 0.0192 0 0 0 0 0 0 0.0017 0 0 0 0 0 0 0 0
0.919 0 0 0 0.1405 0.0401 0 0 0 0 0.0192 0 0 0 0 0 0 0.0017 0 0 0 0 0 0 0 0
0.919 0 0 0 0.1405 0.0401 0 0 0 0 0.0192 0 0 0 0 0 0 0.0017 0 0 0 0 0 0 0 0
0.919 0 0 0 0.1405 0.0401 0 0 0 0 0.0192 0 0 0 0 0 0 0.0017 0 0 0 0 0 0 0 0
0.917(15) 0 0 0 0.157(10) 0.071(13) 0 0 0 0 0.0296 0 0 0 0 0 0 0.0124 0 0 0 0 0 0 0 0
0.875(10) 0 0 0 0.144(7) 0.066(9) 0 0 0 0 0.012 0 0 0 0 0 0 -0.0025 0 0 0 0 0 0 0 0
0.939(5) 0 0 0 0.145(4) 0.067(5) 0 0 0 0 0.0282 0 0 0 0 0 0 0.0096 0 0 0 0 0 0 0 0
0.9387 0 0 0 0.1451 0.067 0 0 0 0 0.0282 0 0 0 0 0 0 0.0096 0 0 0 0 0 0 0 0
0.9387 0 0 0 0.1451 0.067 0 0 0 0 0.0282 0 0 0 0 0 0 0.0096 0 0 0 0 0 0 0 0
0.9387 0 0 0 0.1451 0.067 0 0 0 0 0.0282 0 0 0 0 0 0 0.0096 0 0 0 0 0 0 0 0
0.9387 0 0 0 0.1451 0.067 0 0 0 0 0.0282 0 0 0 0 0 0 0.0096 0 0 0 0 0 0 0 0
0.9387 0 0 0 0.1451 0.067 0 0 0 0 0.0282 0 0 0 0 0 0 0.0096 0 0 0 0 0 0 0 0
0.9387 0 0 0 0.1451 0.067 0 0 0 0 0.0282 0 0 0 0 0 0 0.0096 0 0 0 0 0 0 0 0
0.9387 0 0 0 0.1451 0.067 0 0 0 0 0.0282 0 0 0 0 0 0 0.0096 0 0 0 0 0 0 0 0
0.8747 0 0 0 0.1439 0.0655 0 0 0 0 0.012 0 0 0 0 0 0 -0.0025 0 0 0 0 0 0 0 0
1.025(4) 0 0 0 0.256(3) 0.193(4) 0 0 0 0 0.0307 0 0 0 0 0 0 -0.0124 0 0 0 0 0 0 0 0
1.0252 0 0 0 0.2561 0.1927 0 0 0 0 0.0307 0 0 0 0 0 0 -0.0124 0 0 0 0 0 0 0 0
1.0252 0 0 0 0.2561 0.1927 0 0 0 0 0.0307 0 0 0 0 0 0 -0.0124 0 0 0 0 0 0 0 0
1.0252 0 0 0 0.2561 0.1927 0 0 0 0 0.0307 0 0 0 0 0 0 -0.0124 0 0 0 0 0 0 0 0
1.0252 0 0 0 0.2561 0.1927 0 0 0 0 0.0307 0 0 0 0 0 0 -0.0124 0 0 0 0 0 0 0 0
1.0252 0 0 0 0.2561 0.1927 0 0 0 0 0.0307 0 0 0 0 0 0 -0.0124 0 0 0 0 0 0 0 0
1.0252 0 0 0 0.2561 0.1927 0 0 0 0 0.0307 0 0 0 0 0 0 -0.0124 0 0 0 0 0 0 0 0
1.0252 0 0 0 0.2561 0.1927 0 0 0 0 0.0307 0 0 0 0 0 0 -0.0124 0 0 0 0 0 0 0 0
1.0252 0 0 0 0.2561 0.1927 0 0 0 0 0.0307 0 0 0 0 0 0 -0.0124 0 0 0 0 0 0 0 0
1.0252 0 0 0 0.2561 0.1927 0 0 0 0 0.0307 0 0 0 0 0 0 -0.0124 0 0 0 0 0 0 0 0
1.0252 0 0 0 0.2561 0.1927 0 0 0 0 0.0307 0 0 0 0 0 0 -0.0124 0 0 0 0 0 0 0 0
1.0252 0 0 0 0.2561 0.1927 0 0 0 0 0.0307 0 0 0 0 0 0 -0.0124 0 0 0 0 0 0 0 0

loop_
_atom_site_aniso_label
_atom_site_aniso_U_11
_atom_site_aniso_U_22
_atom_site_aniso_U_33
_atom_site_aniso_U_23
_atom_site_aniso_U_13
_atom_site_aniso_U_12
F(1) 0.01252(5) 0.01698(5) 0.01436(6) -0.00327(4) 0.00629(4) -0.00611(5)
O(1) 0.00972(6) 0.01264(5) 0.01667(6) -0.00242(6) 0.00113(5) -0.00204(4)
O(2) 0.01401(6) 0.01155(5) 0.01601(6) -0.00513(5) 0.00420(5) -0.00166(4)
O(3) 0.01487(6) 0.01760(6) 0.01470(6) -0.00741(7) 0.00789(6) -0.00507(6)
O(41) 0.01902(8) 0.01191(6) 0.04679(14) -0.00021(7) 0.00295(8) -0.00189(5)
O(51) 0.01710(7) 0.02009(7) 0.02593(9) -0.00556(6) -0.00147(7) -0.00240(6)
O(61) 0.02381(9) 0.02390(8) 0.02310(8) 0.00056(7) 0.00823(8) 0.00263(6)
O(71) 0.01881(7) 0.01755(7) 0.03079(10) -0.00562(7) 0.00636(7) 0.00098(5)
O(81) 0.01637(7) 0.02718(9) 0.01901(7) 0.00782(7) 0.00682(6) 0.00322(6)
O(91) 0.01435(6) 0.01497(5) 0.01285(6) -0.00017(5) 0.00091(5) -0.00331(4)
N(1) 0.00806(5) 0.00936(5) 0.00897(6) -0.00120(4) 0.00262(4) -0.00108(3)
N(2) 0.00761(5) 0.00985(5) 0.00982(5) -0.00206(5) 0.00145(4) -0.00052(3)
N(3) 0.00997(5) 0.01061(6) 0.01002(6) -0.00141(4) 0.00056(4) -0.00049(4)
C(1) 0.01004(6) 0.01140(6) 0.00957(6) -0.00010(5) 0.00335(5) 0.00030(5)
C(2) 0.00990(6) 0.01749(7) 0.01758(8) -0.00268(6) 0.00538(6) -0.00102(5)
C(3) 0.01351(7) 0.01213(6) 0.01594(8) -0.00205(5) 0.00482(6) 0.00119(5)
C(4) 0.00753(5) 0.00880(5) 0.00829(5) -0.00084(5) 0.00180(4) -0.00062(4)
C(5) 0.00881(5) 0.00938(5) 0.01001(6) -0.00123(5) 0.00249(5) -0.00143(4)
C(6) 0.00901(5) 0.00879(5) 0.00955(6) -0.00133(5) 0.00206(5) -0.00101(4)
C(7) 0.00998(6) 0.00859(5) 0.01041(6) -0.00117(5) 0.00159(5) -0.00108(4)
C(8) 0.00917(6) 0.00997(5) 0.00937(6) -0.00196(5) 0.00269(5) -0.00097(4)
C(9) 0.00817(5) 0.00951(5) 0.00891(6) -0.00152(5) 0.00232(5) -0.00083(4)
C(10) 0.00956(6) 0.01184(6) 0.01023(6) -0.00278(5) 0.00371(5) -0.00221(5)
C(11) 0.00914(5) 0.01114(5) 0.01009(6) -0.00194(5) 0.00342(5) -0.00233(5)
C(12) 0.00797(5) 0.00942(5) 0.00897(6) -0.00151(5) 0.00193(5) -0.00112(4)
C(13) 0.00848(5) 0.01069(5) 0.01095(6) -0.00195(5) 0.00199(5) -0.00014(4)
C(14) 0.01044(6) 0.00978(5) 0.01234(6) -0.00202(5) 0.00089(5) 0.00097(4)
C(15) 0.00882(5) 0.01268(6) 0.01101(6) -0.00106(5) 0.00160(5) -0.00182(4)
C(16) 0.00861(5) 0.01049(5) 0.01159(6) -0.00144(5) 0.00142(5) 0.00055(4)
C(17) 0.00832(5) 0.01016(5) 0.00898(6) -0.00175(5) 0.00224(5) -0.00128(4)
H(312) 0.012466 0.020259 0.027236 -0.003937 -0.000618 -0.00604
H(322) 0.012466 0.023691 0.021345 0.003503 0.001165 -0.001161
H(11) 0.012152 0.025599 0.020031 0.003973 0.004321 0.000597
H(21) 0.01773 0.03068 0.025338 -0.004297 -0.000026 0.001917
H(22) 0.01773 0.033094 0.033704 0.001341 0.017884 -0.001579
H(31) 0.016399 0.03468 0.023617 -0.009335 0.006277 0.001166
H(32) 0.016399 0.028997 0.028636 0.007124 0.006399 0.002022
H(51) 0.011179 0.028485 0.031433 -0.002995 0.009433 -0.007308
H(101) 0.0125 0.032667 0.02242 -0.006658 0.014024 -0.003904
H(131) 0.012092 0.027603 0.027389 -0.002188 -0.001685 0.005131
H(132) 0.012092 0.022171 0.021223 0.004083 0.007578 0.000176
H(141) 0.013258 0.032191 0.024668 -0.007819 0.007339 0.001434
H(142) 0.013258 0.023491 0.028278 0.0069 0.000465 -0.002792
H(151) 0.013103 0.023397 0.02626 0.004726 0.005756 -0.001473
H(152) 0.013103 0.033697 0.032172 -0.003681 -0.001411 0.001761
H(161) 0.012387 0.025126 0.025378 0.007094 0.001542 -0.001755
H(162) 0.012387 0.033722 0.025594 -0.00579 0.010119 -0.00107
H(171) 0.010932 0.028052 0.019966 -0.00472 0.010896 -0.001507
H(411) 0.039458 0.030199 0.034449 -0.003113 -0.006333 -0.001431
H(412) 0.039458 0.019753 0.033311 -0.001265 0.001594 0.002783
H(511) 0.032998 0.023394 0.040557 -0.002216 -0.001556 0.000231
H(512) 0.032998 0.02987 0.034753 -0.003751 -0.003575 -0.004092
H(611) 0.034603 0.028388 0.027518 -0.003028 0.006794 0.002275
H(612) 0.034603 0.032895 0.021302 -0.005226 0.002692 -0.004922
H(711) 0.033627 0.026326 0.032324 -0.008854 0.010079 0.003758
H(712) 0.033627 0.033533 0.037353 -0.009533 0.009987 -0.003786
H(811) 0.029997 0.04238 0.021156 -0.000791 0.009232 -0.004962
H(812) 0.029997 0.036604 0.026509 -0.002478 0.013682 -0.004545
H(911) 0.021381 0.035769 0.024674 -0.001112 0.010449 0.001992
H(912) 0.021381 0.023467 0.02502 -0.005993 0.000988 -0.003013

loop_
_atom_site_label
_atom_site_fract_x
_atom_site_fract_y
_atom_site_fract_z
_atom_site_U_iso_or_equiv
_atom_site_occupancy
_atom_site_symmetry_multiplicity
F(1) -0.33041(2) 0.128501(16) 0.583331(13) 0.014 1 2
O(1) 0.40556(2) 0.624874(18) 0.788839(18) 0.013 1 2
O(2) 0.20853(2) 0.706873(18) 0.846774(18) 0.014 1 2
O(3) -0.01115(2) 0.50713(2) 0.80849(2) 0.016 1 2
O(41) 0.51182(2) 0.36471(2) 0.80791(3) 0.026 1 2
O(51) 0.67356(2) 0.70055(2) 0.93738(2) 0.022 1 2
O(61) -0.12183(3) 0.06556(2) -0.12583(2) 0.023 1 2
O(71) -0.05229(2) 0.79597(2) 0.91017(2) 0.023 1 2
O(81) -0.21502(2) 0.44175(2) 0.940160(18) 0.02 1 2
O(91) -0.350385(19) 0.086219(17) 0.003843(15) 0.014 1 2
N(1) 0.173705(16) 0.368938(15) 0.515141(18) 0.009 1 2
N(2) -0.224784(16) 0.041636(17) 0.374680(17) 0.009 1 2
N(3) -0.373673(18) -0.120529(16) 0.16149(2) 0.01 1 2
C(1) 0.23903(2) 0.331137(19) 0.408529(19) 0.01 1 2
C(2) 0.39767(2) 0.31248(2) 0.42943(2) 0.015 1 2
C(3) 0.29518(2) 0.19174(2) 0.39580(2) 0.014 1 2
C(4) 0.042358(18) 0.311660(16) 0.527949(16) 0.008 1 2
C(5) 0.23805(2) 0.466670(18) 0.599536(18) 0.009 1 2
C(6) 0.18357(2) 0.516919(18) 0.700278(18) 0.009 1 2
C(7) 0.27224(2) 0.624085(18) 0.785512(18) 0.01 1 2
C(8) 0.04731(2) 0.465583(18) 0.720270(18) 0.01 1 2
C(9) -0.019977(19) 0.357695(18) 0.629511(18) 0.009 1 2
C(10) -0.14968(2) 0.294736(19) 0.644502(19) 0.011 1 2
C(11) -0.21172(2) 0.192560(19) 0.561187(19) 0.01 1 2
C(12) -0.154884(19) 0.147620(18) 0.455192(18) 0.009 1 2
C(13) -0.147237(19) -0.013351(18) 0.279650(18) 0.01 1 2
C(14) -0.22180(2) -0.142848(18) 0.214810(19) 0.011 1 2
C(15) -0.44930(2) -0.065780(19) 0.260541(18) 0.011 1 2
C(16) -0.375520(19) 0.064366(18) 0.321621(18) 0.01 1 2
C(17) -0.026449(18) 0.209634(17) 0.440695(18) 0.009 1 2
H(312) -0.423665 -0.210191 0.125194 0.021 1 2
H(322) -0.379127 -0.056162 0.092919 0.019 1 2
H(11) 0.18946 0.377106 0.324337 0.019 1 2
H(21) 0.453071 0.326278 0.525467 0.025 1 2
H(22) 0.453526 0.347794 0.358382 0.027 1 2
H(31) 0.281114 0.142335 0.302329 0.025 1 2
H(32) 0.285136 0.127921 0.470686 0.024 1 2
H(51) 0.340119 0.506949 0.584611 0.023 1 2
H(101) -0.200137 0.324322 0.722497 0.022 1 2
H(131) -0.04084 -0.03961 0.326597 0.023 1 2
H(132) -0.137794 0.058737 0.210353 0.018 1 2
H(141) -0.168923 -0.181592 0.139094 0.023 1 2
H(142) -0.222171 -0.22205 0.279162 0.022 1 2
H(151) -0.444035 -0.144201 0.326186 0.021 1 2
H(152) -0.561212 -0.050565 0.219506 0.027 1 2
H(161) -0.378851 0.140817 0.254241 0.021 1 2
H(162) -0.434578 0.098612 0.394673 0.024 1 2
H(171) 0.019181 0.181411 0.35964 0.019 1 2
H(411) 0.605704 0.379675 0.857162 0.037 1 2
H(412) 0.473843 0.453226 0.805564 0.032 1 2
H(511) 0.700726 0.609699 0.950508 0.034 1 2
H(512) 0.578841 0.686763 0.889438 0.034 1 2
H(611) -0.090236 -0.024967 -0.119118 0.03 1 2
H(612) -0.056548 0.118209 -0.06257 0.03 1 2
H(711) 0.005844 0.730424 0.87646 0.031 1 2
H(712) -0.144418 0.753243 0.908953 0.035 1 2
H(811) -0.177398 0.405722 1.017357 0.031 1 2
H(812) -0.135598 0.460565 0.8999 0.03 1 2
H(911) -0.280529 0.071047 -0.048582 0.027 1 2
H(912) -0.316432 0.165416 0.057121 0.024 1 2

loop_
_geom_angle_atom_site_label_1
_geom_angle_atom_site_label_2
_geom_angle_atom_site_label_3
_geom_angle
_geom_angle_site_symmetry_1
_geom_angle_site_symmetry_2
_geom_angle_site_symmetry_3
_geom_angle_publ_flag
C(1) N(1) C(4) 121.137(15) 1_555 1_555 1_555 yes
C(1) N(1) C(5) 119.119(14) 1_555 1_555 1_555 yes
C(4) N(1) C(5) 119.643(15) 1_555 1_555 1_555 yes
C(12) N(2) C(13) 116.136(14) 1_555 1_555 1_555 yes
N(1) C(1) C(2) 118.111(18) 1_555 1_555 1_555 yes
N(1) C(1) C(3) 118.626(17) 1_555 1_555 1_555 yes
C(2) C(1) C(3) 60.279(14) 1_555 1_555 1_555 yes
C(1) C(2) C(3) 59.955(13) 1_555 1_555 1_555 yes
C(1) C(3) C(2) 59.766(13) 1_555 1_555 1_555 yes
N(1) C(4) C(9) 118.724(15) 1_555 1_555 1_555 yes
N(1) C(4) C(17) 120.432(15) 1_555 1_555 1_555 yes
C(9) C(4) C(17) 120.844(16) 1_555 1_555 1_555 yes
N(1) C(5) C(6) 124.877(17) 1_555 1_555 1_555 yes
C(5) C(6) C(7) 117.210(16) 1_555 1_555 1_555 yes
C(5) C(6) C(8) 119.561(18) 1_555 1_555 1_555 yes
C(7) C(6) C(8) 123.228(17) 1_555 1_555 1_555 yes
O(1) C(7) O(2) 124.96(2) 1_555 1_555 1_555 yes
O(1) C(7) C(6) 116.921(18) 1_555 1_555 1_555 yes
O(2) C(7) C(6) 118.117(19) 1_555 1_555 1_555 yes
O(3) C(8) C(6) 123.74(2) 1_555 1_555 1_555 yes
O(3) C(8) C(9) 121.253(19) 1_555 1_555 1_555 yes
C(6) C(8) C(9) 115.007(17) 1_555 1_555 1_555 yes
C(4) C(9) C(8) 122.153(16) 1_555 1_555 1_555 yes
C(4) C(9) C(10) 118.158(17) 1_555 1_555 1_555 yes
C(8) C(9) C(10) 119.673(17) 1_555 1_555 1_555 yes
C(9) C(10) C(11) 119.911(18) 1_555 1_555 1_555 yes
F(1) C(11) C(10) 118.158(17) 1_555 1_555 1_555 yes
F(1) C(11) C(12) 118.483(17) 1_555 1_555 1_555 yes
C(10) C(11) C(12) 123.323(17) 1_555 1_555 1_555 yes
N(2) C(12) C(11) 119.714(16) 1_555 1_555 1_555 yes
N(2) C(12) C(17) 123.554(17) 1_555 1_555 1_555 yes
C(11) C(12) C(17) 116.670(17) 1_555 1_555 1_555 yes
N(2) C(13) C(14) 110.507(14) 1_555 1_555 1_555 yes
C(4) C(17) C(12) 120.996(17) 1_555 1_555 1_555 yes

loop_
_geom_bond_atom_site_label_1
_geom_bond_atom_site_label_2
_geom_bond_distance
_geom_bond_site_symmetry_1
_geom_bond_site_symmetry_2
_geom_bond_publ_flag
F(1) C(11) 1.3505(3) 1_555 1_555 yes
O(1) C(7) 1.2614(3) 1_555 1_555 yes
O(2) C(7) 1.2613(3) 1_555 1_555 yes
O(3) C(8) 1.2524(3) 1_555 1_555 yes
O(41) H(411) 0.9618 1_555 1_555 yes
O(41) H(412) 0.9618 1_555 1_555 yes
O(51) H(511) 0.9618 1_555 1_555 yes
O(51) H(512) 0.9618 1_555 1_555 yes
O(61) H(611) 0.9618 1_555 1_555 yes
O(61) H(612) 0.9618 1_555 1_555 yes
O(71) H(711) 0.9618 1_555 1_555 yes
O(71) H(712) 0.9618 1_555 1_555 yes
O(81) H(811) 0.9618 1_555 1_555 yes
O(81) H(812) 0.9618 1_555 1_555 yes
O(91) H(911) 0.9618 1_555 1_555 yes
O(91) H(912) 0.9618 1_555 1_555 yes
N(1) C(1) 1.4534(2) 1_555 1_555 yes
N(1) C(4) 1.3939(2) 1_555 1_555 yes
N(1) C(5) 1.3514(2) 1_555 1_555 yes
N(2) C(12) 1.4020(2) 1_555 1_555 yes
N(2) C(13) 1.4659(2) 1_555 1_555 yes
N(3) H(312) 1.02182 1_555 1_555 yes
N(3) H(322) 1.02182 1_555 1_555 yes
C(1) C(2) 1.5035(3) 1_555 1_555 yes
C(1) C(3) 1.5063(3) 1_555 1_555 yes
C(1) H(11) 1.1011 1_555 1_555 yes
C(2) C(3) 1.5113(3) 1_555 1_555 yes
C(2) H(21) 1.0937 1_555 1_555 yes
C(2) H(22) 1.0937 1_555 1_555 yes
C(3) H(31) 1.0937 1_555 1_555 yes
C(3) H(32) 1.0937 1_555 1_555 yes
C(4) C(9) 1.4095(2) 1_555 1_555 yes
C(4) C(17) 1.4106(2) 1_555 1_555 yes
C(5) C(6) 1.3734(3) 1_555 1_555 yes
C(5) H(51) 1.0844 1_555 1_555 yes
C(6) C(7) 1.5047(3) 1_555 1_555 yes
C(6) C(8) 1.4395(3) 1_555 1_555 yes
C(8) C(9) 1.4662(3) 1_555 1_555 yes
C(9) C(10) 1.4105(3) 1_555 1_555 yes
C(10) C(11) 1.3680(3) 1_555 1_555 yes
C(10) H(101) 1.0822 1_555 1_555 yes
C(11) C(12) 1.4196(3) 1_555 1_555 yes
C(12) C(17) 1.3941(2) 1_555 1_555 yes
C(13) C(14) 1.5233(3) 1_555 1_555 yes
C(13) H(131) 1.0993 1_555 1_555 yes
C(13) H(132) 1.0993 1_555 1_555 yes
C(14) H(141) 1.0993 1_555 1_555 yes
C(14) H(142) 1.0993 1_555 1_555 yes
C(15) C(16) 1.5128(3) 1_555 1_555 yes
C(15) H(151) 1.0993 1_555 1_555 yes
C(15) H(152) 1.0993 1_555 1_555 yes
C(16) H(161) 1.0993 1_555 1_555 yes
C(16) H(162) 1.0993 1_555 1_555 yes
C(17) H(171) 1.0822 1_555 1_555 yes
